data_4348539
loop_
_publ_author_name
'Borrajo-Calleja, Gustavo M'
'de Juli\'an, Eire'
'Bay\'on, Esther'
'D\'iez, Josefina'
'Lastra, Elena'
'Merino, Isabel'
'Gamasa, M. Pilar'

_publ_section_title
;
 Synthesis of Silver(I) and Gold(I) Complexes Containing Enantiopure Pybox
 Ligands. First Assays on the Silver(I)-Catalyzed Asymmetric Addition of
 Alkynes to Imines.
;
_journal_issue 17
_journal_name_full 'Inorganic chemistry'
_journal_page_first 8794
_journal_page_last 8807
_journal_paper_doi 10.1021/acs.inorgchem.6b01323
_journal_volume 55
_journal_year 2016
_chemical_absolute_configuration ad
_chemical_compound_source synthesis
_chemical_formula_moiety 'C51 H38 Ag2 F3 N6 O7 S, C F3 O3 S'
_chemical_formula_sum 'C52 H38 Ag2 F6 N6 O10 S2'
_chemical_formula_weight 1300.74
_space_group_crystal_system orthorhombic
_space_group_IT_number 19
_space_group_name_Hall 'P 2ac 2ab'
_space_group_name_H-M_alt 'P 21 21 21'
_atom_sites_solution_hydrogens geom
_audit_creation_method SHELXL-2014
_cell_angle_alpha 90
_cell_angle_beta 90
_cell_angle_gamma 90
_cell_formula_units_Z 4
_cell_length_a 12.8183(2)
_cell_length_b 16.1215(2)
_cell_length_c 23.4147(4)
_cell_measurement_reflns_used 10155
_cell_measurement_temperature 100(2)
_cell_measurement_theta_max 69.3402
_cell_measurement_theta_min 3.4451
_cell_volume 4838.65(13)
_computing_cell_refinement
;
CrysAlisPro, Agilent Technologies,
Version 1.171.35.19 (release 27-10-2011 CrysAlis171 .NET)
(compiled Oct 27 2011,15:02:11)
;
_computing_data_collection
;
CrysAlisPro, Agilent Technologies,
Version 1.171.35.19 (release 27-10-2011 CrysAlis171 .NET)
(compiled Oct 27 2011,15:02:11)
;
_computing_data_reduction
;
CrysAlisPro, Agilent Technologies,
Version 1.171.35.19 (release 27-10-2011 CrysAlis171 .NET)
(compiled Oct 27 2011,15:02:11)
;
_computing_molecular_graphics 'PLATON (Spek, 2008)'
_computing_publication_material 'WinGX publication routines (Farrugia, 2012'
_computing_structure_refinement 'SHELXL-2014 (Sheldrick, 2014)'
_computing_structure_solution SIR-92
_diffrn_ambient_temperature 100(2)
_diffrn_detector_area_resol_mean 8.2640
_diffrn_measured_fraction_theta_full 0.995
_diffrn_measured_fraction_theta_max 0.985
_diffrn_measurement_device_type 'Xcalibur, Onyx, Nova'
_diffrn_measurement_method '\w scans'
_diffrn_radiation_monochromator graphite
_diffrn_radiation_type CuK\a
_diffrn_radiation_wavelength 1.5418
_diffrn_reflns_av_R_equivalents 0.0378
_diffrn_reflns_av_unetI/netI 0.0461
_diffrn_reflns_Laue_measured_fraction_full 0.995
_diffrn_reflns_Laue_measured_fraction_max 0.985
_diffrn_reflns_limit_h_max 5
_diffrn_reflns_limit_h_min -15
_diffrn_reflns_limit_k_max 19
_diffrn_reflns_limit_k_min -16
_diffrn_reflns_limit_l_max 26
_diffrn_reflns_limit_l_min -28
_diffrn_reflns_number 20406
_diffrn_reflns_point_group_measured_fraction_full 0.992
_diffrn_reflns_point_group_measured_fraction_max 0.976
_diffrn_reflns_theta_full 67.680
_diffrn_reflns_theta_max 69.463
_diffrn_reflns_theta_min 3.931
_diffrn_source 'Nova (Cu) X-ray Source'
_exptl_absorpt_coefficient_mu 8.110
_exptl_absorpt_correction_T_max 1.00000
_exptl_absorpt_correction_T_min 0.73309
_exptl_absorpt_correction_type multi-scan
_exptl_absorpt_process_details
;
CrysAlisPro, Agilent Technologies,
Version 1.171.35.19 (release 27-10-2011 CrysAlis171 .NET)
(compiled Oct 27 2011,15:02:11)
Empirical absorption correction using spherical harmonics,
 implemented in SCALE3 ABSPACK scaling algorithm.
;
_exptl_crystal_colour colourless
_exptl_crystal_density_diffrn 1.786
_exptl_crystal_description prism
_exptl_crystal_F_000 2608
_exptl_crystal_size_max 0.1212
_exptl_crystal_size_mid 0.0953
_exptl_crystal_size_min 0.0464
_refine_diff_density_max 0.635
_refine_diff_density_min -1.174
_refine_diff_density_rms 0.076
_refine_ls_abs_structure_details
;
 Flack x determined using 3317 quotients [(I+)-(I-)]/[(I+)+(I-)]
 (Parsons, Flack and Wagner, Acta Cryst. B69 (2013) 249-259).
;
_refine_ls_abs_structure_Flack -0.020(4)
_refine_ls_extinction_method none
_refine_ls_goodness_of_fit_ref 1.046
_refine_ls_hydrogen_treatment constr
_refine_ls_matrix_type full
_refine_ls_number_parameters 703
_refine_ls_number_reflns 8865
_refine_ls_number_restraints 0
_refine_ls_restrained_S_all 1.046
_refine_ls_R_factor_all 0.0404
_refine_ls_R_factor_gt 0.0348
_refine_ls_shift/su_max 0.001
_refine_ls_shift/su_mean 0.000
_refine_ls_structure_factor_coef Fsqd
_refine_ls_weighting_details 'w=1/[\s^2^(Fo^2^)+(0.0359P)^2^+3.0954P] where P=(Fo^2^+2Fc^2^)/3'
_refine_ls_weighting_scheme calc
_refine_ls_wR_factor_gt 0.0790
_refine_ls_wR_factor_ref 0.0829
_reflns_Friedel_coverage 0.786
_reflns_Friedel_fraction_full 0.988
_reflns_Friedel_fraction_max 0.964
_reflns_number_gt 8122
_reflns_number_total 8865
_reflns_threshold_expression 'I > 2\s(I)'
_cod_data_source_file ic6b01323_si_001.cif
_cod_data_source_block 4
_cod_database_code 4348539
_shelx_space_group_comment
;
The symmetry employed for this shelxl refinement is uniquely defined
by the following loop, which should always be used as a source of
symmetry information in preference to the above space-group names.
They are only intended as comments.
;
_shelxl_version_number 2014-3

loop_
_space_group_symop_operation_xyz
'x, y, z'
'-x+1/2, -y, z+1/2'
'x+1/2, -y+1/2, -z'
'-x, y+1/2, -z+1/2'

loop_
_atom_site_label
_atom_site_type_symbol
_atom_site_fract_x
_atom_site_fract_y
_atom_site_fract_z
_atom_site_U_iso_or_equiv
_atom_site_adp_type
_atom_site_occupancy
_atom_site_site_symmetry_order
_atom_site_calc_flag
_atom_site_refinement_flags_posn
_atom_site_refinement_flags_adp
C1 C 0.9287(4) 0.7924(4) 0.5376(2) 0.0237(12) Uani 1 1 d . .
C2 C 0.9713(5) 0.8711(4) 0.5420(3) 0.0303(13) Uani 1 1 d . .
H2 H 0.9340 0.9175 0.5303 0.036 Uiso 1 1 calc R U
C3 C 1.0709(5) 0.8790(4) 0.5644(3) 0.0342(14) Uani 1 1 d . .
H3 H 1.1005 0.9313 0.5686 0.041 Uiso 1 1 calc R U
C4 C 1.1263(5) 0.8091(4) 0.5806(3) 0.0315(14) Uani 1 1 d . .
H4 H 1.1932 0.8151 0.5953 0.038 Uiso 1 1 calc R U
C5 C 1.0840(5) 0.7303(4) 0.5752(3) 0.0287(13) Uani 1 1 d . .
H5 H 1.1228 0.6838 0.5852 0.034 Uiso 1 1 calc R U
C6 C 0.9831(4) 0.7219(4) 0.5547(3) 0.0253(12) Uani 1 1 d . .
C7 C 0.9207(5) 0.6442(4) 0.5483(3) 0.0286(13) Uani 1 1 d . .
H7A H 0.9104 0.6175 0.5850 0.034 Uiso 1 1 calc R U
H7B H 0.9551 0.6056 0.5227 0.034 Uiso 1 1 calc R U
C8 C 0.8161(4) 0.6733(3) 0.5232(2) 0.0237(11) Uani 1 1 d . .
H8 H 0.8012 0.6454 0.4869 0.028 Uiso 1 1 calc R U
C9 C 0.8221(4) 0.7692(3) 0.5154(3) 0.0228(11) Uani 1 1 d . .
H9 H 0.8134 0.7852 0.4753 0.027 Uiso 1 1 calc R U
C10 C 0.6919(5) 0.7392(3) 0.5752(2) 0.0236(11) Uani 1 1 d . .
C11 C 0.5969(4) 0.7440(3) 0.6103(2) 0.0205(11) Uani 1 1 d . .
C12 C 0.5218(5) 0.6814(4) 0.6077(3) 0.0257(12) Uani 1 1 d . .
H12 H 0.5345 0.6328 0.5874 0.031 Uiso 1 1 calc R U
C13 C 0.4282(5) 0.6931(4) 0.6359(3) 0.0253(12) Uani 1 1 d . .
H13 H 0.3755 0.6536 0.6334 0.030 Uiso 1 1 calc R U
C14 C 0.4137(4) 0.7647(4) 0.6680(2) 0.0244(12) Uani 1 1 d . .
H14 H 0.3511 0.7747 0.6868 0.029 Uiso 1 1 calc R U
C15 C 0.4959(4) 0.8210(3) 0.6711(2) 0.0206(11) Uani 1 1 d . .
C16 C 0.4911(4) 0.8933(3) 0.7100(2) 0.0192(11) Uani 1 1 d . .
C17 C 0.5338(4) 0.9996(4) 0.7648(3) 0.0235(12) Uani 1 1 d . .
H17 H 0.5751 0.9983 0.8000 0.028 Uiso 1 1 calc R U
C18 C 0.4188(4) 0.9776(4) 0.7761(2) 0.0249(12) Uani 1 1 d . .
H18 H 0.4090 0.9570 0.8151 0.030 Uiso 1 1 calc R U
C19 C 0.3537(4) 1.0554(4) 0.7655(3) 0.0270(13) Uani 1 1 d . .
H19A H 0.2961 1.0437 0.7398 0.032 Uiso 1 1 calc R U
H19B H 0.3262 1.0773 0.8010 0.032 Uiso 1 1 calc R U
C20 C 0.4296(4) 1.1160(4) 0.7385(2) 0.0230(11) Uani 1 1 d . .
C21 C 0.4109(5) 1.1948(4) 0.7172(3) 0.0293(13) Uani 1 1 d . .
H21 H 0.3438 1.2168 0.7178 0.035 Uiso 1 1 calc R U
C22 C 0.4932(5) 1.2409(4) 0.6950(3) 0.0311(14) Uani 1 1 d . .
H22 H 0.4807 1.2935 0.6802 0.037 Uiso 1 1 calc R U
C23 C 0.5944(5) 1.2089(4) 0.6947(3) 0.0304(13) Uani 1 1 d . .
H23 H 0.6488 1.2399 0.6794 0.036 Uiso 1 1 calc R U
C24 C 0.6137(5) 1.1308(4) 0.7175(3) 0.0283(13) Uani 1 1 d . .
H24 H 0.6810 1.1092 0.7181 0.034 Uiso 1 1 calc R U
C25 C 0.5301(4) 1.0856(4) 0.7393(2) 0.0225(11) Uani 1 1 d . .
C26 C 0.4436(4) 1.0592(3) 0.5618(2) 0.0211(11) Uani 1 1 d . .
C27 C 0.4063(4) 0.9861(4) 0.5852(2) 0.0232(12) Uani 1 1 d . .
H27 H 0.4431 0.9368 0.5808 0.028 Uiso 1 1 calc R U
C28 C 0.3133(5) 0.9877(4) 0.6153(3) 0.0326(14) Uani 1 1 d . .
H28 H 0.2868 0.9393 0.6313 0.039 Uiso 1 1 calc R U
C29 C 0.2597(4) 1.0622(4) 0.6215(3) 0.0338(14) Uani 1 1 d . .
H29 H 0.1964 1.0627 0.6409 0.041 Uiso 1 1 calc R U
C30 C 0.2987(5) 1.1354(4) 0.5995(3) 0.0312(13) Uani 1 1 d . .
H30 H 0.2627 1.1850 0.6045 0.037 Uiso 1 1 calc R U
C31 C 0.3931(4) 1.1336(4) 0.5697(3) 0.0258(12) Uani 1 1 d . .
C32 C 0.4503(5) 1.2054(4) 0.5427(3) 0.0270(13) Uani 1 1 d . .
H32A H 0.4678 1.2471 0.5710 0.032 Uiso 1 1 calc R U
H32B H 0.4085 1.2310 0.5130 0.032 Uiso 1 1 calc R U
C33 C 0.5489(5) 1.1660(4) 0.5177(3) 0.0234(12) Uani 1 1 d . .
H33 H 0.5591 1.1818 0.4776 0.028 Uiso 1 1 calc R U
C34 C 0.5394(4) 1.0707(4) 0.5245(2) 0.0209(10) Uani 1 1 d . .
H34 H 0.5323 1.0425 0.4876 0.025 Uiso 1 1 calc R U
C35 C 0.6850(4) 1.1129(3) 0.5680(2) 0.0206(11) Uani 1 1 d . .
C36 C 0.7866(4) 1.1192(4) 0.5970(2) 0.0239(11) Uani 1 1 d . .
C37 C 0.8416(4) 1.1934(4) 0.5948(3) 0.0253(12) Uani 1 1 d . .
H37 H 0.8144 1.2393 0.5758 0.030 Uiso 1 1 calc R U
C38 C 0.9380(4) 1.1975(4) 0.6215(3) 0.0266(12) Uani 1 1 d . .
H38 H 0.9771 1.2461 0.6204 0.032 Uiso 1 1 calc R U
C39 C 0.9750(4) 1.1286(4) 0.6495(3) 0.0266(12) Uani 1 1 d . .
H39 H 1.0398 1.1297 0.6674 0.032 Uiso 1 1 calc R U
C40 C 0.9139(4) 1.0569(3) 0.6507(2) 0.0221(12) Uani 1 1 d . .
C41 C 0.9452(4) 0.9863(3) 0.6875(3) 0.0216(11) Uani 1 1 d . .
C42 C 0.9409(4) 0.8806(4) 0.7483(3) 0.0248(12) Uani 1 1 d . .
H42 H 0.9066 0.8830 0.7856 0.030 Uiso 1 1 calc R U
C43 C 1.0495(4) 0.9208(4) 0.7507(3) 0.0282(12) Uani 1 1 d . .
H43 H 1.0627 0.9448 0.7885 0.034 Uiso 1 1 calc R U
C44 C 1.1306(4) 0.8545(4) 0.7362(3) 0.0276(13) Uani 1 1 d . .
H44A H 1.1699 0.8697 0.7024 0.033 Uiso 1 1 calc R U
H44B H 1.1787 0.8463 0.7677 0.033 Uiso 1 1 calc R U
C45 C 1.0665(4) 0.7769(4) 0.7256(2) 0.0226(12) Uani 1 1 d . .
C46 C 1.1016(5) 0.6977(4) 0.7118(3) 0.0281(13) Uani 1 1 d . .
H46 H 1.1727 0.6867 0.7096 0.034 Uiso 1 1 calc R U
C47 C 1.0300(5) 0.6353(4) 0.7015(3) 0.0308(13) Uani 1 1 d . .
H47 H 1.0531 0.5824 0.6922 0.037 Uiso 1 1 calc R U
C48 C 0.9233(5) 0.6514(4) 0.7050(3) 0.0322(14) Uani 1 1 d . .
H48 H 0.8757 0.6092 0.6975 0.039 Uiso 1 1 calc R U
C49 C 0.8877(5) 0.7299(4) 0.7197(3) 0.0302(13) Uani 1 1 d . .
H49 H 0.8166 0.7409 0.7220 0.036 Uiso 1 1 calc R U
C50 C 0.9608(4) 0.7919(4) 0.7308(2) 0.0232(12) Uani 1 1 d . .
C51 C 0.6902(5) 0.4434(3) 0.5516(3) 0.0307(13) Uani 1 1 d . .
C52 C 0.7952(5) 1.0917(4) 0.3996(3) 0.0361(14) Uani 1 1 d . .
N1 N 0.7363(3) 0.8007(3) 0.5512(2) 0.0232(10) Uani 1 1 d . .
N2 N 0.5857(3) 0.8125(3) 0.6423(2) 0.0214(10) Uani 1 1 d . .
N3 N 0.5696(3) 0.9366(3) 0.7236(2) 0.0220(10) Uani 1 1 d . .
N4 N 0.6369(3) 1.0468(3) 0.5545(2) 0.0218(9) Uani 1 1 d . .
N5 N 0.8205(4) 1.0513(3) 0.6249(2) 0.0223(10) Uani 1 1 d . .
N6 N 0.8834(3) 0.9305(3) 0.7058(2) 0.0227(9) Uani 1 1 d . .
O1 O 0.3985(3) 0.9115(3) 0.73371(17) 0.0239(8) Uani 1 1 d . .
O2 O 0.7294(3) 0.6634(2) 0.56378(18) 0.0264(9) Uani 1 1 d . .
O3 O 1.0436(3) 0.9860(3) 0.70684(18) 0.0257(9) Uani 1 1 d . .
O4 O 0.6414(3) 1.1852(2) 0.55237(19) 0.0247(8) Uani 1 1 d . .
O5 O 0.8095(4) 0.4978(3) 0.63096(19) 0.0357(10) Uani 1 1 d . .
O6 O 0.8731(4) 0.3846(3) 0.5716(2) 0.0351(10) Uani 1 1 d . .
O7 O 0.7352(4) 0.3602(3) 0.64125(19) 0.0352(10) Uani 1 1 d . .
O8 O 0.7706(6) 0.9470(3) 0.4423(3) 0.0674(17) Uani 1 1 d . .
O9 O 0.6202(4) 1.0160(5) 0.3988(3) 0.074(2) Uani 1 1 d . .
O10 O 0.7589(3) 0.9613(3) 0.3405(2) 0.0343(10) Uani 1 1 d . .
Ag1 Ag 0.69466(3) 0.92583(3) 0.55599(2) 0.03293(12) Uani 1 1 d . .
Ag2 Ag 0.72077(3) 0.92395(3) 0.68458(3) 0.05077(17) Uani 1 1 d . .
S1 S 0.78880(11) 0.41904(9) 0.60490(6) 0.0278(3) Uani 1 1 d . .
S2 S 0.72820(13) 0.99254(10) 0.39504(8) 0.0366(4) Uani 1 1 d . .
F1 F 0.7267(3) 0.4950(2) 0.51176(15) 0.0360(8) Uani 1 1 d . .
F2 F 0.6062(3) 0.4791(3) 0.57477(18) 0.0435(10) Uani 1 1 d . .
F3 F 0.6574(3) 0.3751(3) 0.52413(19) 0.0454(10) Uani 1 1 d . .
F4 F 0.7742(3) 1.1307(3) 0.4488(2) 0.0497(11) Uani 1 1 d . .
F5 F 0.8984(3) 1.0833(3) 0.3967(2) 0.0543(12) Uani 1 1 d . .
F6 F 0.7684(5) 1.1414(3) 0.3570(2) 0.0644(14) Uani 1 1 d . .

loop_
_atom_site_aniso_label
_atom_site_aniso_U_11
_atom_site_aniso_U_22
_atom_site_aniso_U_33
_atom_site_aniso_U_23
_atom_site_aniso_U_13
_atom_site_aniso_U_12
C1 0.022(3) 0.032(3) 0.017(3) 0.001(2) 0.003(2) 0.000(2)
C2 0.033(3) 0.026(3) 0.031(4) 0.002(3) 0.007(3) -0.003(2)
C3 0.036(3) 0.036(3) 0.031(4) -0.002(3) 0.003(3) -0.009(3)
C4 0.030(3) 0.039(4) 0.026(3) -0.002(3) 0.001(3) -0.007(3)
C5 0.027(3) 0.035(3) 0.025(3) 0.003(3) 0.005(2) 0.005(2)
C6 0.028(3) 0.025(3) 0.023(3) 0.001(3) 0.004(2) 0.004(2)
C7 0.030(3) 0.024(3) 0.031(3) -0.002(3) -0.002(3) 0.005(2)
C8 0.028(3) 0.022(3) 0.020(3) 0.000(2) 0.002(2) -0.001(2)
C9 0.026(3) 0.021(3) 0.022(3) -0.002(2) 0.004(2) 0.004(2)
C10 0.028(3) 0.020(3) 0.024(3) -0.001(2) -0.002(2) 0.001(2)
C11 0.022(3) 0.016(3) 0.024(3) 0.002(2) -0.001(2) 0.001(2)
C12 0.034(3) 0.023(3) 0.021(3) -0.001(2) -0.001(2) -0.004(2)
C13 0.029(3) 0.024(3) 0.023(3) 0.003(2) -0.004(2) -0.008(2)
C14 0.023(3) 0.030(3) 0.020(3) 0.005(2) 0.000(2) -0.001(2)
C15 0.021(3) 0.021(3) 0.020(3) 0.004(2) -0.001(2) 0.000(2)
C16 0.019(3) 0.023(3) 0.015(3) 0.005(2) 0.000(2) -0.001(2)
C17 0.021(3) 0.027(3) 0.022(3) -0.004(2) -0.002(2) 0.001(2)
C18 0.026(3) 0.033(3) 0.016(3) -0.003(2) 0.003(2) -0.003(2)
C19 0.023(3) 0.029(3) 0.029(3) -0.005(3) 0.004(2) 0.001(2)
C20 0.029(3) 0.023(3) 0.017(3) -0.006(2) 0.004(2) 0.000(2)
C21 0.034(3) 0.031(3) 0.023(3) -0.008(3) -0.003(2) 0.003(3)
C22 0.055(4) 0.024(3) 0.014(3) -0.003(2) -0.004(3) -0.004(3)
C23 0.046(3) 0.029(3) 0.017(3) -0.008(2) 0.005(3) -0.011(3)
C24 0.030(3) 0.029(3) 0.026(3) -0.011(3) 0.004(2) -0.006(2)
C25 0.025(2) 0.027(3) 0.016(3) -0.004(2) 0.001(2) -0.003(2)
C26 0.020(2) 0.026(3) 0.018(3) 0.004(2) -0.004(2) -0.002(2)
C27 0.024(3) 0.027(3) 0.018(3) 0.001(2) -0.005(2) 0.000(2)
C28 0.032(3) 0.042(3) 0.024(3) 0.003(3) -0.006(3) -0.012(3)
C29 0.022(3) 0.054(4) 0.025(3) -0.004(3) 0.001(2) -0.007(3)
C30 0.028(3) 0.046(4) 0.020(3) -0.008(3) -0.007(2) 0.006(3)
C31 0.023(3) 0.032(3) 0.023(3) -0.003(2) -0.005(2) -0.001(2)
C32 0.032(3) 0.019(3) 0.030(3) 0.001(2) -0.005(2) 0.004(2)
C33 0.031(3) 0.021(3) 0.018(3) 0.000(2) 0.000(2) 0.000(2)
C34 0.024(2) 0.020(3) 0.019(3) 0.005(2) 0.001(2) 0.004(2)
C35 0.025(3) 0.018(2) 0.019(3) 0.004(2) 0.004(2) 0.006(2)
C36 0.026(3) 0.023(3) 0.023(3) 0.000(2) 0.006(2) 0.004(2)
C37 0.031(3) 0.022(3) 0.023(3) 0.002(2) 0.005(2) -0.001(2)
C38 0.027(3) 0.022(3) 0.031(3) 0.000(3) 0.005(2) -0.005(2)
C39 0.023(3) 0.029(3) 0.028(3) -0.001(3) 0.002(2) -0.001(2)
C40 0.020(2) 0.025(3) 0.022(3) -0.001(2) 0.002(2) 0.001(2)
C41 0.019(2) 0.021(3) 0.025(3) -0.002(2) 0.003(2) 0.001(2)
C42 0.027(3) 0.024(3) 0.024(3) 0.004(2) 0.003(2) 0.003(2)
C43 0.030(3) 0.026(3) 0.029(3) 0.000(3) -0.005(2) -0.001(3)
C44 0.023(3) 0.028(3) 0.032(3) -0.001(3) -0.008(2) 0.002(2)
C45 0.025(3) 0.027(3) 0.016(3) 0.004(2) 0.000(2) -0.001(2)
C46 0.031(3) 0.027(3) 0.026(3) 0.008(3) 0.005(2) 0.004(2)
C47 0.046(4) 0.026(3) 0.020(3) 0.001(2) 0.006(3) 0.000(3)
C48 0.037(3) 0.032(3) 0.027(3) 0.006(3) -0.004(3) -0.013(3)
C49 0.026(3) 0.031(3) 0.033(3) 0.012(3) -0.003(3) -0.002(2)
C50 0.026(3) 0.022(3) 0.021(3) 0.003(2) 0.001(2) 0.003(2)
C51 0.040(3) 0.022(3) 0.030(3) 0.001(2) 0.012(3) -0.001(2)
C52 0.041(3) 0.033(3) 0.034(3) -0.003(3) 0.007(3) -0.002(3)
N1 0.025(2) 0.015(2) 0.029(3) 0.001(2) 0.001(2) 0.0011(17)
N2 0.023(2) 0.020(2) 0.022(2) 0.0063(19) -0.0006(18) 0.0016(18)
N3 0.021(2) 0.022(2) 0.023(2) -0.002(2) 0.0011(18) -0.0004(18)
N4 0.021(2) 0.019(2) 0.025(2) 0.001(2) 0.002(2) 0.0022(16)
N5 0.027(2) 0.016(2) 0.023(2) 0.0015(18) 0.0038(19) 0.0041(17)
N6 0.0174(19) 0.025(2) 0.026(2) 0.005(2) 0.0000(17) 0.003(2)
O1 0.0217(17) 0.027(2) 0.023(2) -0.0027(17) 0.0036(15) -0.0021(15)
O2 0.032(2) 0.0174(18) 0.030(2) 0.0023(16) 0.0085(18) 0.0016(15)
O3 0.0241(19) 0.024(2) 0.029(2) 0.0032(18) -0.0066(16) -0.0032(15)
O4 0.0267(19) 0.0192(18) 0.028(2) 0.0029(18) -0.0035(17) 0.0017(15)
O5 0.051(3) 0.027(2) 0.030(2) -0.0030(18) 0.003(2) 0.001(2)
O6 0.044(2) 0.031(2) 0.030(3) 0.0032(19) 0.0140(19) 0.0038(19)
O7 0.051(3) 0.028(2) 0.027(2) 0.0043(18) 0.014(2) -0.0007(19)
O8 0.124(5) 0.034(3) 0.044(3) 0.003(2) 0.018(4) -0.004(3)
O9 0.036(3) 0.089(5) 0.096(5) -0.057(4) 0.028(3) -0.016(3)
O10 0.035(2) 0.034(2) 0.034(2) -0.011(2) 0.0090(19) -0.0041(18)
Ag1 0.0253(2) 0.01603(18) 0.0574(3) 0.0034(2) 0.00494(19) 0.00255(17)
Ag2 0.01785(19) 0.0342(3) 0.1003(5) 0.0193(3) 0.0081(2) 0.0019(2)
S1 0.0394(7) 0.0207(6) 0.0234(7) 0.0014(5) 0.0077(6) 0.0002(6)
S2 0.0412(8) 0.0280(7) 0.0405(9) -0.0093(7) 0.0199(7) -0.0094(6)
F1 0.054(2) 0.0305(19) 0.0235(18) 0.0055(14) 0.0062(16) 0.0018(17)
F2 0.040(2) 0.049(2) 0.041(2) 0.0057(19) 0.0096(17) 0.0071(17)
F3 0.065(3) 0.034(2) 0.037(2) -0.0061(18) -0.0046(19) -0.0112(19)
F4 0.060(2) 0.041(2) 0.048(3) -0.021(2) 0.020(2) -0.0138(19)
F5 0.037(2) 0.065(3) 0.061(3) -0.022(3) 0.0122(18) -0.015(2)
F6 0.100(4) 0.035(2) 0.058(3) 0.011(2) -0.005(3) -0.005(2)

loop_
_atom_type_symbol
_atom_type_description
_atom_type_scat_dispersion_real
_atom_type_scat_dispersion_imag
_atom_type_scat_source
C C 0.0181 0.0091 'International Tables Vol C Tables 4.2.6.8 and 6.1.1.4'
H H 0.0000 0.0000 'International Tables Vol C Tables 4.2.6.8 and 6.1.1.4'
N N 0.0311 0.0180 'International Tables Vol C Tables 4.2.6.8 and 6.1.1.4'
O O 0.0492 0.0322 'International Tables Vol C Tables 4.2.6.8 and 6.1.1.4'
Ag Ag 0.1306 4.2820 'International Tables Vol C Tables 4.2.6.8 and 6.1.1.4'
S S 0.3331 0.5567 'International Tables Vol C Tables 4.2.6.8 and 6.1.1.4'
F F 0.0727 0.0534 'International Tables Vol C Tables 4.2.6.8 and 6.1.1.4'

loop_
_geom_angle_atom_site_label_1
_geom_angle_atom_site_label_2
_geom_angle_atom_site_label_3
_geom_angle
C2 C1 C6 121.9(6)
C2 C1 C9 127.6(5)
C6 C1 C9 110.6(5)
C3 C2 C1 118.4(6)
C3 C2 H2 120.8
C1 C2 H2 120.8
C4 C3 C2 120.1(6)
C4 C3 H3 120.0
C2 C3 H3 120.0
C3 C4 C5 121.4(6)
C3 C4 H4 119.3
C5 C4 H4 119.3
C6 C5 C4 119.1(6)
C6 C5 H5 120.5
C4 C5 H5 120.5
C5 C6 C1 119.2(6)
C5 C6 C7 128.1(5)
C1 C6 C7 112.7(5)
C6 C7 C8 104.5(5)
C6 C7 H7A 110.9
C8 C7 H7A 110.9
C6 C7 H7B 110.9
C8 C7 H7B 110.9
H7A C7 H7B 108.9
O2 C8 C7 112.3(5)
O2 C8 C9 102.8(4)
C7 C8 C9 107.7(5)
O2 C8 H8 111.2
C7 C8 H8 111.2
C9 C8 H8 111.2
N1 C9 C1 113.3(5)
N1 C9 C8 103.7(4)
C1 C9 C8 104.4(5)
N1 C9 H9 111.6
C1 C9 H9 111.6
C8 C9 H9 111.6
N1 C10 O2 117.4(5)
N1 C10 C11 125.2(5)
O2 C10 C11 117.2(5)
N2 C11 C12 123.1(5)
N2 C11 C10 116.3(5)
C12 C11 C10 120.6(5)
C13 C12 C11 118.6(6)
C13 C12 H12 120.7
C11 C12 H12 120.7
C12 C13 C14 119.2(5)
C12 C13 H13 120.4
C14 C13 H13 120.4
C13 C14 C15 118.0(5)
C13 C14 H14 121.0
C15 C14 H14 121.0
N2 C15 C14 123.9(5)
N2 C15 C16 115.1(5)
C14 C15 C16 121.0(5)
N3 C16 O1 118.6(5)
N3 C16 C15 123.8(5)
O1 C16 C15 117.5(5)
N3 C17 C25 112.5(5)
N3 C17 C18 104.6(4)
C25 C17 C18 104.5(5)
N3 C17 H17 111.6
C25 C17 H17 111.6
C18 C17 H17 111.6
O1 C18 C19 112.8(5)
O1 C18 C17 102.6(4)
C19 C18 C17 107.8(5)
O1 C18 H18 111.1
C19 C18 H18 111.1
C17 C18 H18 111.1
C20 C19 C18 104.3(5)
C20 C19 H19A 110.9
C18 C19 H19A 110.9
C20 C19 H19B 110.9
C18 C19 H19B 110.9
H19A C19 H19B 108.9
C25 C20 C21 119.5(5)
C25 C20 C19 111.4(5)
C21 C20 C19 128.9(5)
C20 C21 C22 119.5(6)
C20 C21 H21 120.3
C22 C21 H21 120.3
C21 C22 C23 120.6(6)
C21 C22 H22 119.7
C23 C22 H22 119.7
C24 C23 C22 119.9(6)
C24 C23 H23 120.0
C22 C23 H23 120.0
C23 C24 C25 118.5(6)
C23 C24 H24 120.7
C25 C24 H24 120.7
C20 C25 C24 121.9(6)
C20 C25 C17 111.2(5)
C24 C25 C17 127.0(5)
C31 C26 C27 121.7(5)
C31 C26 C34 110.6(5)
C27 C26 C34 127.7(5)
C26 C27 C28 118.9(6)
C26 C27 H27 120.6
C28 C27 H27 120.6
C27 C28 C29 119.6(6)
C27 C28 H28 120.2
C29 C28 H28 120.2
C30 C29 C28 121.3(6)
C30 C29 H29 119.3
C28 C29 H29 119.3
C29 C30 C31 118.8(6)
C29 C30 H30 120.6
C31 C30 H30 120.6
C26 C31 C30 119.5(6)
C26 C31 C32 112.6(5)
C30 C31 C32 127.9(6)
C31 C32 C33 104.0(5)
C31 C32 H32A 110.9
C33 C32 H32A 110.9
C31 C32 H32B 110.9
C33 C32 H32B 110.9
H32A C32 H32B 109.0
O4 C33 C32 111.5(5)
O4 C33 C34 102.4(4)
C32 C33 C34 107.9(5)
O4 C33 H33 111.5
C32 C33 H33 111.5
C34 C33 H33 111.5
N4 C34 C26 112.1(4)
N4 C34 C33 103.8(4)
C26 C34 C33 104.1(4)
N4 C34 H34 112.1
C26 C34 H34 112.1
C33 C34 H34 112.1
N4 C35 O4 117.3(5)
N4 C35 C36 127.0(5)
O4 C35 C36 115.7(5)
N5 C36 C37 123.7(5)
N5 C36 C35 117.0(5)
C37 C36 C35 119.4(5)
C38 C37 C36 118.4(6)
C38 C37 H37 120.8
C36 C37 H37 120.8
C39 C38 C37 119.0(5)
C39 C38 H38 120.5
C37 C38 H38 120.5
C38 C39 C40 119.0(5)
C38 C39 H39 120.5
C40 C39 H39 120.5
N5 C40 C39 123.1(5)
N5 C40 C41 116.8(5)
C39 C40 C41 119.7(5)
N6 C41 O3 118.0(5)
N6 C41 C40 124.7(5)
O3 C41 C40 117.0(5)
N6 C42 C50 114.8(5)
N6 C42 C43 104.3(5)
C50 C42 C43 104.9(5)
N6 C42 H42 110.8
C50 C42 H42 110.8
C43 C42 H42 110.8
O3 C43 C44 112.3(5)
O3 C43 C42 103.3(4)
C44 C43 C42 108.2(5)
O3 C43 H43 111.0
C44 C43 H43 111.0
C42 C43 H43 111.0
C45 C44 C43 104.2(5)
C45 C44 H44A 110.9
C43 C44 H44A 110.9
C45 C44 H44B 110.9
C43 C44 H44B 110.9
H44A C44 H44B 108.9
C50 C45 C46 119.9(5)
C50 C45 C44 111.8(5)
C46 C45 C44 128.3(5)
C47 C46 C45 119.6(6)
C47 C46 H46 120.2
C45 C46 H46 120.2
C46 C47 C48 120.4(6)
C46 C47 H47 119.8
C48 C47 H47 119.8
C49 C48 C47 120.4(6)
C49 C48 H48 119.8
C47 C48 H48 119.8
C48 C49 C50 118.7(6)
C48 C49 H49 120.7
C50 C49 H49 120.7
C45 C50 C49 121.0(6)
C45 C50 C42 110.9(5)
C49 C50 C42 128.0(5)
F1 C51 F2 107.3(5)
F1 C51 F3 106.6(5)
F2 C51 F3 107.2(5)
F1 C51 S1 111.8(4)
F2 C51 S1 112.0(4)
F3 C51 S1 111.6(4)
F6 C52 F5 106.2(6)
F6 C52 F4 108.1(6)
F5 C52 F4 106.9(6)
F6 C52 S2 111.4(5)
F5 C52 S2 112.2(5)
F4 C52 S2 111.6(4)
C10 N1 C9 108.5(4)
C10 N1 Ag1 127.8(4)
C9 N1 Ag1 123.6(3)
C15 N2 C11 117.1(5)
C16 N3 C17 107.3(4)
C16 N3 Ag2 123.8(4)
C17 N3 Ag2 128.6(3)
C35 N4 C34 108.0(4)
C35 N4 Ag1 127.4(4)
C34 N4 Ag1 123.3(4)
C40 N5 C36 116.8(5)
C41 N6 C42 107.6(4)
C41 N6 Ag2 124.1(4)
C42 N6 Ag2 127.9(4)
C16 O1 C18 106.3(4)
C10 O2 C8 107.6(4)
C41 O3 C43 106.6(4)
C35 O4 C33 107.7(4)
N4 Ag1 N1 172.78(19)
N4 Ag1 Ag2 93.74(15)
N1 Ag1 Ag2 90.91(14)
N6 Ag2 N3 140.54(18)
N6 Ag2 Ag1 109.69(13)
N3 Ag2 Ag1 108.72(13)
O5 S1 O6 115.6(3)
O5 S1 O7 114.7(3)
O6 S1 O7 114.9(3)
O5 S1 C51 103.2(3)
O6 S1 C51 103.5(3)
O7 S1 C51 102.4(3)
O10 S2 O8 113.9(3)
O10 S2 O9 114.4(4)
O8 S2 O9 116.9(4)
O10 S2 C52 103.5(3)
O8 S2 C52 103.1(4)
O9 S2 C52 102.7(4)

loop_
_geom_bond_atom_site_label_1
_geom_bond_atom_site_label_2
_geom_bond_distance
C1 C2 1.386(9)
C1 C6 1.393(8)
C1 C9 1.508(8)
C2 C3 1.386(9)
C2 H2 0.9300
C3 C4 1.385(10)
C3 H3 0.9300
C4 C5 1.386(10)
C4 H4 0.9300
C5 C6 1.386(9)
C5 H5 0.9300
C6 C7 1.494(8)
C7 C8 1.537(8)
C7 H7A 0.9700
C7 H7B 0.9700
C8 O2 1.470(7)
C8 C9 1.560(8)
C8 H8 0.9800
C9 N1 1.474(7)
C9 H9 0.9800
C10 N1 1.274(7)
C10 O2 1.341(7)
C10 C11 1.470(8)
C11 N2 1.343(7)
C11 C12 1.397(8)
C12 C13 1.383(9)
C12 H12 0.9300
C13 C14 1.389(9)
C13 H13 0.9300
C14 C15 1.392(8)
C14 H14 0.9300
C15 N2 1.341(7)
C15 C16 1.481(8)
C16 N3 1.265(7)
C16 O1 1.343(7)
C17 N3 1.474(7)
C17 C25 1.510(8)
C17 C18 1.539(8)
C17 H17 0.9800
C18 O1 1.479(7)
C18 C19 1.527(8)
C18 H18 0.9800
C19 C20 1.516(8)
C19 H19A 0.9700
C19 H19B 0.9700
C20 C25 1.378(8)
C20 C21 1.387(9)
C21 C22 1.392(10)
C21 H21 0.9300
C22 C23 1.396(10)
C22 H22 0.9300
C23 C24 1.390(10)
C23 H23 0.9300
C24 C25 1.393(8)
C24 H24 0.9300
C26 C31 1.376(8)
C26 C27 1.384(8)
C26 C34 1.519(7)
C27 C28 1.385(9)
C27 H27 0.9300
C28 C29 1.390(10)
C28 H28 0.9300
C29 C30 1.381(10)
C29 H29 0.9300
C30 C31 1.397(9)
C30 H30 0.9300
C31 C32 1.510(8)
C32 C33 1.532(8)
C32 H32A 0.9700
C32 H32B 0.9700
C33 O4 1.470(7)
C33 C34 1.550(8)
C33 H33 0.9800
C34 N4 1.485(7)
C34 H34 0.9800
C35 N4 1.271(7)
C35 O4 1.343(7)
C35 C36 1.472(8)
C36 N5 1.347(7)
C36 C37 1.390(8)
C37 C38 1.387(9)
C37 H37 0.9300
C38 C39 1.375(9)
C38 H38 0.9300
C39 C40 1.396(8)
C39 H39 0.9300
C40 N5 1.344(7)
C40 C41 1.483(8)
C41 N6 1.273(8)
C41 O3 1.341(7)
C42 N6 1.476(7)
C42 C50 1.508(8)
C42 C43 1.537(8)
C42 H42 0.9800
C43 O3 1.472(7)
C43 C44 1.531(9)
C43 H43 0.9800
C44 C45 1.517(8)
C44 H44A 0.9700
C44 H44B 0.9700
C45 C50 1.382(8)
C45 C46 1.392(9)
C46 C47 1.382(9)
C46 H46 0.9300
C47 C48 1.394(10)
C47 H47 0.9300
C48 C49 1.388(10)
C48 H48 0.9300
C49 C50 1.396(9)
C49 H49 0.9300
C51 F1 1.335(7)
C51 F2 1.335(7)
C51 F3 1.343(7)
C51 S1 1.819(7)
C52 F6 1.324(8)
C52 F5 1.332(8)
C52 F4 1.341(8)
C52 S2 1.817(7)
N1 Ag1 2.090(4)
N3 Ag2 2.152(4)
N4 Ag1 2.087(4)
N6 Ag2 2.146(4)
O5 S1 1.434(5)
O6 S1 1.444(5)
O7 S1 1.448(4)
O8 S2 1.436(7)
O9 S2 1.437(6)
O10 S2 1.427(5)
Ag1 Ag2 3.0295(9)

loop_
_geom_torsion_atom_site_label_1
_geom_torsion_atom_site_label_2
_geom_torsion_atom_site_label_3
_geom_torsion_atom_site_label_4
_geom_torsion
C6 C1 C2 C3 -0.1(9)
C9 C1 C2 C3 179.2(6)
C1 C2 C3 C4 1.4(10)
C2 C3 C4 C5 -0.4(10)
C3 C4 C5 C6 -1.9(9)
C4 C5 C6 C1 3.1(9)
C4 C5 C6 C7 -176.6(6)
C2 C1 C6 C5 -2.1(9)
C9 C1 C6 C5 178.4(5)
C2 C1 C6 C7 177.6(6)
C9 C1 C6 C7 -1.8(7)
C5 C6 C7 C8 -179.4(6)
C1 C6 C7 C8 0.9(7)
C6 C7 C8 O2 -112.0(5)
C6 C7 C8 C9 0.4(6)
C2 C1 C9 N1 -65.3(8)
C6 C1 C9 N1 114.1(5)
C2 C1 C9 C8 -177.5(6)
C6 C1 C9 C8 2.0(6)
O2 C8 C9 N1 -1.6(5)
C7 C8 C9 N1 -120.3(5)
O2 C8 C9 C1 117.3(5)
C7 C8 C9 C1 -1.4(6)
N1 C10 C11 N2 -35.0(8)
O2 C10 C11 N2 151.0(5)
N1 C10 C11 C12 142.4(6)
O2 C10 C11 C12 -31.5(8)
N2 C11 C12 C13 5.1(9)
C10 C11 C12 C13 -172.2(5)
C11 C12 C13 C14 -3.0(9)
C12 C13 C14 C15 -1.2(8)
C13 C14 C15 N2 4.0(9)
C13 C14 C15 C16 -172.4(5)
N2 C15 C16 N3 -11.7(8)
C14 C15 C16 N3 165.0(6)
N2 C15 C16 O1 170.9(5)
C14 C15 C16 O1 -12.4(8)
N3 C17 C18 O1 -7.6(6)
C25 C17 C18 O1 110.8(5)
N3 C17 C18 C19 -126.8(5)
C25 C17 C18 C19 -8.4(6)
O1 C18 C19 C20 -103.0(5)
C17 C18 C19 C20 9.5(6)
C18 C19 C20 C25 -7.3(7)
C18 C19 C20 C21 176.0(6)
C25 C20 C21 C22 2.4(9)
C19 C20 C21 C22 178.8(6)
C20 C21 C22 C23 -1.0(9)
C21 C22 C23 C24 -0.7(9)
C22 C23 C24 C25 1.0(9)
C21 C20 C25 C24 -2.2(9)
C19 C20 C25 C24 -179.2(5)
C21 C20 C25 C17 179.1(5)
C19 C20 C25 C17 2.1(7)
C23 C24 C25 C20 0.4(9)
C23 C24 C25 C17 178.9(5)
N3 C17 C25 C20 116.9(5)
C18 C17 C25 C20 4.0(6)
N3 C17 C25 C24 -61.8(7)
C18 C17 C25 C24 -174.6(5)
C31 C26 C27 C28 2.8(9)
C34 C26 C27 C28 -176.0(5)
C26 C27 C28 C29 -0.2(9)
C27 C28 C29 C30 -1.7(9)
C28 C29 C30 C31 1.0(9)
C27 C26 C31 C30 -3.5(9)
C34 C26 C31 C30 175.5(5)
C27 C26 C31 C32 177.3(5)
C34 C26 C31 C32 -3.7(7)
C29 C30 C31 C26 1.5(9)
C29 C30 C31 C32 -179.4(6)
C26 C31 C32 C33 -2.0(7)
C30 C31 C32 C33 178.8(6)
C31 C32 C33 O4 -104.9(5)
C31 C32 C33 C34 6.8(6)
C31 C26 C34 N4 119.4(5)
C27 C26 C34 N4 -61.7(7)
C31 C26 C34 C33 7.8(6)
C27 C26 C34 C33 -173.4(5)
O4 C33 C34 N4 -8.6(5)
C32 C33 C34 N4 -126.4(5)
O4 C33 C34 C26 108.9(4)
C32 C33 C34 C26 -8.8(6)
N4 C35 C36 N5 -18.2(8)
O4 C35 C36 N5 164.8(5)
N4 C35 C36 C37 162.3(6)
O4 C35 C36 C37 -14.8(8)
N5 C36 C37 C38 1.7(9)
C35 C36 C37 C38 -178.8(5)
C36 C37 C38 C39 -0.6(9)
C37 C38 C39 C40 -0.7(9)
C38 C39 C40 N5 1.1(9)
C38 C39 C40 C41 -171.2(5)
N5 C40 C41 N6 -15.5(9)
C39 C40 C41 N6 157.3(6)
N5 C40 C41 O3 170.9(5)
C39 C40 C41 O3 -16.3(8)
N6 C42 C43 O3 -3.3(6)
C50 C42 C43 O3 117.7(5)
N6 C42 C43 C44 -122.4(5)
C50 C42 C43 C44 -1.5(6)
O3 C43 C44 C45 -113.3(5)
C42 C43 C44 C45 0.0(6)
C43 C44 C45 C50 1.6(7)
C43 C44 C45 C46 -178.8(6)
C50 C45 C46 C47 2.2(9)
C44 C45 C46 C47 -177.3(6)
C45 C46 C47 C48 -0.2(9)
C46 C47 C48 C49 -0.9(10)
C47 C48 C49 C50 -0.1(10)
C46 C45 C50 C49 -3.2(9)
C44 C45 C50 C49 176.4(6)
C46 C45 C50 C42 177.7(5)
C44 C45 C50 C42 -2.7(7)
C48 C49 C50 C45 2.1(9)
C48 C49 C50 C42 -179.0(6)
N6 C42 C50 C45 116.3(6)
C43 C42 C50 C45 2.5(6)
N6 C42 C50 C49 -62.7(8)
C43 C42 C50 C49 -176.5(6)
O2 C10 N1 C9 -0.3(7)
C11 C10 N1 C9 -174.2(5)
O2 C10 N1 Ag1 176.8(4)
C11 C10 N1 Ag1 2.9(9)
C1 C9 N1 C10 -111.4(6)
C8 C9 N1 C10 1.2(6)
C1 C9 N1 Ag1 71.3(6)
C8 C9 N1 Ag1 -176.1(4)
C14 C15 N2 C11 -2.1(8)
C16 C15 N2 C11 174.4(5)
C12 C11 N2 C15 -2.5(8)
C10 C11 N2 C15 174.9(5)
O1 C16 N3 C17 0.0(7)
C15 C16 N3 C17 -177.3(5)
O1 C16 N3 Ag2 -174.4(4)
C15 C16 N3 Ag2 8.3(8)
C25 C17 N3 C16 -107.7(5)
C18 C17 N3 C16 5.0(6)
C25 C17 N3 Ag2 66.3(6)
C18 C17 N3 Ag2 179.0(4)
O4 C35 N4 C34 -1.2(7)
C36 C35 N4 C34 -178.2(5)
O4 C35 N4 Ag1 165.9(4)
C36 C35 N4 Ag1 -11.1(9)
C26 C34 N4 C35 -105.4(6)
C33 C34 N4 C35 6.4(6)
C26 C34 N4 Ag1 86.7(5)
C33 C34 N4 Ag1 -161.4(4)
C39 C40 N5 C36 -0.1(8)
C41 C40 N5 C36 172.4(5)
C37 C36 N5 C40 -1.3(8)
C35 C36 N5 C40 179.2(5)
O3 C41 N6 C42 2.9(7)
C40 C41 N6 C42 -170.6(5)
O3 C41 N6 Ag2 176.0(4)
C40 C41 N6 Ag2 2.5(8)
C50 C42 N6 C41 -113.6(6)
C43 C42 N6 C41 0.6(6)
C50 C42 N6 Ag2 73.6(6)
C43 C42 N6 Ag2 -172.2(4)
N3 C16 O1 C18 -5.3(7)
C15 C16 O1 C18 172.2(5)
C19 C18 O1 C16 123.3(5)
C17 C18 O1 C16 7.6(6)
N1 C10 O2 C8 -0.9(7)
C11 C10 O2 C8 173.6(5)
C7 C8 O2 C10 117.0(5)
C9 C8 O2 C10 1.5(6)
N6 C41 O3 C43 -5.2(7)
C40 C41 O3 C43 168.8(5)
C44 C43 O3 C41 121.1(5)
C42 C43 O3 C41 4.8(6)
N4 C35 O4 C33 -4.9(7)
C36 C35 O4 C33 172.4(5)
C32 C33 O4 C35 123.4(5)
C34 C33 O4 C35 8.2(5)
F1 C51 S1 O5 63.4(5)
F2 C51 S1 O5 -57.0(5)
F3 C51 S1 O5 -177.3(4)
F1 C51 S1 O6 -57.4(4)
F2 C51 S1 O6 -177.8(4)
F3 C51 S1 O6 61.9(5)
F1 C51 S1 O7 -177.1(4)
F2 C51 S1 O7 62.4(4)
F3 C51 S1 O7 -57.8(5)
F6 C52 S2 O10 58.5(5)
F5 C52 S2 O10 -60.5(5)
F4 C52 S2 O10 179.5(5)
F6 C52 S2 O8 177.4(5)
F5 C52 S2 O8 58.4(6)
F4 C52 S2 O8 -61.6(6)
F6 C52 S2 O9 -60.8(6)
F5 C52 S2 O9 -179.8(5)
F4 C52 S2 O9 60.3(6)
